data_1510127
loop_
_publ_author_name
'Snead, C.L.jr.'
'Webb, G.W.'
'Cox, D.E.'
'Wire, M.S.'
'Sweedler, A.R.'

_publ_section_title
;
 The effect of atomic order on the superconducting properties of A15 Nb3
 Au and Nb3 Au1-x Ptx alloys
;
_journal_name_full 'Solid State Communications'
_journal_page_first 125
_journal_page_last 127
_journal_paper_doi 10.1016/0038-1098(83)90941-9
_journal_volume 48
_journal_year 1983
_chemical_formula_sum 'Au0.3 Nb3 Pt0.7'
_chemical_name_systematic '(Au0.3 Pt0.7) Nb3'
_space_group_IT_number 223
_symmetry_space_group_name_Hall '-P 4n 2 3'
_symmetry_space_group_name_H-M 'P m -3 n'
_cell_angle_alpha 90
_cell_angle_beta 90
_cell_angle_gamma 90
_cell_formula_units_Z 2
_cell_length_a 5.169
_cell_length_b 5.169
_cell_length_c 5.169
_cell_volume 138.108
_citation_journal_id_ASTM SSCOA4
_cod_data_source_file gold_18.cif
_cod_data_source_block Au0.3Nb3Pt0.7
_cod_original_cell_volume 138.1083
_cod_database_code 1510127

loop_
_symmetry_equiv_pos_as_xyz
x,y,z
-y+1/2,x+1/2,z+1/2
-x,-y,z
y+1/2,-x+1/2,z+1/2
x,-y,-z
y+1/2,x+1/2,-z+1/2
-x,y,-z
-y+1/2,-x+1/2,-z+1/2
z,x,y
-x+1/2,z+1/2,y+1/2
-z,-x,y
x+1/2,-z+1/2,y+1/2
z,-x,-y
x+1/2,z+1/2,-y+1/2
-z,x,-y
-x+1/2,-z+1/2,-y+1/2
y,z,x
y,-z,-x
z+1/2,y+1/2,-x+1/2
-y,z,-x
-z+1/2,-y+1/2,-x+1/2
-y,-z,x
z+1/2,-y+1/2,x+1/2
-z+1/2,y+1/2,x+1/2
-x,-y,-z
y-1/2,-x-1/2,-z-1/2
x,y,-z
-y-1/2,x-1/2,-z-1/2
-x,y,z
-y-1/2,-x-1/2,z-1/2
x,-y,z
y-1/2,x-1/2,z-1/2
-z,-x,-y
x-1/2,-z-1/2,-y-1/2
z,x,-y
-x-1/2,z-1/2,-y-1/2
-z,x,y
-x-1/2,-z-1/2,y-1/2
z,-x,y
x-1/2,z-1/2,y-1/2
-y,-z,-x
-y,z,x
-z-1/2,-y-1/2,x-1/2
y,-z,x
z-1/2,y-1/2,x-1/2
y,z,-x
-z-1/2,y-1/2,-x-1/2
z-1/2,-y-1/2,-x-1/2

loop_
_atom_site_label
_atom_site_type_symbol
_atom_site_fract_x
_atom_site_fract_y
_atom_site_fract_z
_atom_site_occupancy
_atom_site_U_iso_or_equiv
Nb2 Nb 0.25 0 0.5 1 0.0
Pt1 Pt 0 0 0 0.7 0.0
Au1 Au 0 0 0 0.3 0.0
